data_7236140
loop_
_publ_author_name
'Shinde, Digambar Balaji'
'Aiyappa, Harshitha Barike'
'Bhadra, Mohitosh'
'Biswal, Bishnu P.'
'Wadge, Pritish'
'Kandambeth, Sharath'
'Garai, Bikash'
'Kundu, Tanay'
'Kurungot, Sreekumar'
'Banerjee, Rahul'

_publ_section_title
;
 A mechanochemically synthesized covalent organic framework as a
 proton-conducting solid electrolyte
;
_journal_issue 7
_journal_name_full 'Journal of Materials Chemistry A'
_journal_page_first 2682
_journal_paper_doi 10.1039/C5TA10521H
_journal_volume 4
_journal_year 2016
_chemical_formula_moiety 'C10 H12 N4, H O4 P, H2 O'
_chemical_formula_sum 'C10 H15 N4 O5 P'
_chemical_formula_weight 302.23
_chemical_name_common BPY@PA
_chemical_name_systematic '2,2'-bipyridinium-5,5'-diamino hydrogen Phosphate monohydreate'
_space_group_crystal_system monoclinic
_space_group_IT_number 14
_space_group_name_Hall '-P 2yn'
_space_group_name_H-M_alt 'P 1 21/n 1'
_atom_sites_solution_hydrogens geom
_atom_sites_solution_primary direct
_atom_sites_solution_secondary difmap
_audit_creation_date 2015-01-31
_audit_creation_method
;
  Olex2 1.2-ac2
  (compiled Nov  7 2012 10:34:12, GUI svn.r4372)
;
_audit_update_record
;
2015-02-03 deposited with the CCDC.
2016-01-29 downloaded from the CCDC.
;
_cell_angle_alpha 90.00
_cell_angle_beta 100.972(4)
_cell_angle_gamma 90.00
_cell_formula_units_Z 4
_cell_length_a 12.9672(5)
_cell_length_b 4.22937(14)
_cell_length_c 24.0975(8)
_cell_measurement_reflns_used 2682
_cell_measurement_temperature 298
_cell_measurement_theta_max 29.0540
_cell_measurement_theta_min 3.9040
_cell_volume 1297.42(8)
_computing_cell_refinement
;
CrysAlisPro, Agilent Technologies,
Version 1.171.37.33c (release 11-04-2014 CrysAlis171 .NET)
(compiled Apr 11 2014,15:12:41)
;
_computing_data_collection
;
CrysAlisPro, Agilent Technologies,
Version 1.171.37.33c (release 11-04-2014 CrysAlis171 .NET)
(compiled Apr 11 2014,15:12:41)
;
_computing_data_reduction
;
CrysAlisPro, Agilent Technologies,
Version 1.171.37.33c (release 11-04-2014 CrysAlis171 .NET)
(compiled Apr 11 2014,15:12:41)
;
_computing_molecular_graphics
;
O. V. Dolomanov, L. J. Bourhis, R. J. Gildea, J. A. K. Howard and H. Puschmann,
OLEX2: a complete structure solution, refinement and analysis program.
J. Appl. Cryst. (2009). 42, 339-341.
;
_computing_publication_material
;
O. V. Dolomanov, L. J. Bourhis, R. J. Gildea, J. A. K. Howard and H. Puschmann,
OLEX2: a complete structure solution, refinement and analysis program.
J. Appl. Cryst. (2009). 42, 339-341.
;
_computing_structure_refinement
;
SHELXL, G.M. Sheldrick, Acta Cryst.
(2008). A64, 112-122
;
_computing_structure_solution
;
SHELXS, G.M. Sheldrick, Acta Cryst.
(2008). A64, 112-122
;
_diffrn_ambient_temperature 298
_diffrn_detector 'CCD plate'
_diffrn_detector_area_resol_mean 16.1640
_diffrn_detector_type Eos
_diffrn_measured_fraction_theta_full 0.9967
_diffrn_measured_fraction_theta_max 0.8586
_diffrn_measurement_details
;
#__ type_ start__ end____ width___ exp.time_
  1 omega   14.00   89.00   1.0000   26.3000
omega____ theta____ kappa____ phi______ frames
    -       19.9032   57.0000  -90.0000 75

#__ type_ start__ end____ width___ exp.time_
  2 omega   51.00   97.00   1.0000   26.3000
omega____ theta____ kappa____ phi______ frames
    -       19.9032  178.0000   90.0000 46

#__ type_ start__ end____ width___ exp.time_
  3 omega    3.00   44.00   1.0000   26.3000
omega____ theta____ kappa____ phi______ frames
    -       19.9032   57.0000  120.0000 41

#__ type_ start__ end____ width___ exp.time_
  4 omega   -9.00   58.00   1.0000   26.3000
omega____ theta____ kappa____ phi______ frames
    -       19.9032  -99.0000 -180.0000 67
;
_diffrn_measurement_device 'four-circle diffractometer'
_diffrn_measurement_device_type 'SuperNova, Dual, Cu at zero, Eos'
_diffrn_measurement_method '\w scans'
_diffrn_orient_matrix_UB_11 0.0202217000
_diffrn_orient_matrix_UB_12 0.1472884000
_diffrn_orient_matrix_UB_13 0.0112288000
_diffrn_orient_matrix_UB_21 -0.0364425000
_diffrn_orient_matrix_UB_22 0.0002551000
_diffrn_orient_matrix_UB_23 0.0185416000
_diffrn_orient_matrix_UB_31 0.0369534000
_diffrn_orient_matrix_UB_32 -0.0801781000
_diffrn_orient_matrix_UB_33 0.0207279000
_diffrn_radiation_monochromator mirror
_diffrn_radiation_probe x-ray
_diffrn_radiation_type 'Mo K\a'
_diffrn_radiation_wavelength 0.71073
_diffrn_reflns_av_R_equivalents 0.0223
_diffrn_reflns_av_unetI/netI 0.0366
_diffrn_reflns_limit_h_max 16
_diffrn_reflns_limit_h_min -17
_diffrn_reflns_limit_k_max 5
_diffrn_reflns_limit_k_min -5
_diffrn_reflns_limit_l_max 29
_diffrn_reflns_limit_l_min -30
_diffrn_reflns_number 5075
_diffrn_reflns_theta_full 25.00
_diffrn_reflns_theta_max 28.93
_diffrn_reflns_theta_min 3.20
_diffrn_source 'SuperNova (Mo) X-ray Source'
_exptl_absorpt_coefficient_mu 0.239
_exptl_absorpt_correction_T_max 1.00000
_exptl_absorpt_correction_T_min 0.91424
_exptl_absorpt_correction_type multi-scan
_exptl_absorpt_process_details
;
CrysAlisPro, Agilent Technologies,
Version 1.171.37.33c (release 11-04-2014 CrysAlis171 .NET)
(compiled Apr 11 2014,15:12:41)
Empirical absorption correction using spherical harmonics,
 implemented in SCALE3 ABSPACK scaling algorithm.
;
_exptl_crystal_colour 'clear red'
_exptl_crystal_colour_lustre clear
_exptl_crystal_colour_primary red
_exptl_crystal_density_diffrn 1.547
_exptl_crystal_density_method 'not measured'
_exptl_crystal_description needle
_exptl_crystal_F_000 632
_exptl_crystal_size_max 0.4
_exptl_crystal_size_mid 0.3
_exptl_crystal_size_min 0.2
_refine_diff_density_max 0.294
_refine_diff_density_min -0.261
_refine_diff_density_rms 0.052
_refine_ls_extinction_method none
_refine_ls_goodness_of_fit_ref 1.084
_refine_ls_hydrogen_treatment mixed
_refine_ls_matrix_type full
_refine_ls_number_parameters 277
_refine_ls_number_reflns 2944
_refine_ls_number_restraints 0
_refine_ls_restrained_S_all 1.084
_refine_ls_R_factor_all 0.0555
_refine_ls_R_factor_gt 0.0465
_refine_ls_shift/su_max 0.000
_refine_ls_shift/su_mean 0.000
_refine_ls_structure_factor_coef Fsqd
_refine_ls_weighting_details 'calc w=1/[\s^2^(Fo^2^)+(0.0494P)^2^+0.5281P] where P=(Fo^2^+2Fc^2^)/3'
_refine_ls_weighting_scheme calc
_refine_ls_wR_factor_gt 0.1138
_refine_ls_wR_factor_ref 0.1205
_reflns_number_gt 2480
_reflns_number_total 2944
_reflns_threshold_expression >2sigma(I)
_cod_data_source_file c5ta10521h1.cif
_cod_data_source_block BPY@PA
_cod_database_code 7236140
_chemical_oxdiff_formula 'C10 H15 N4 O5 P'
_reflns_odcompleteness_completeness 99.67
_reflns_odcompleteness_iscentric 1
_reflns_odcompleteness_theta 26.32
_olex2_refinement_description
;
1. Others
 Fixed Sof: O5(0.5) O1(0.5) O4(0.5) O2(0.5) O6(0.5) O7(0.5) O8(0.5) O9(0.5)
;

loop_
_space_group_symop_id
_space_group_symop_operation_xyz
1 'x, y, z'
2 '-x+1/2, y+1/2, -z+1/2'
3 '-x, -y, -z'
4 'x-1/2, -y-1/2, z-1/2'

loop_
_atom_site_label
_atom_site_type_symbol
_atom_site_fract_x
_atom_site_fract_y
_atom_site_fract_z
_atom_site_U_iso_or_equiv
_atom_site_adp_type
_atom_site_occupancy
_atom_site_symmetry_multiplicity
_atom_site_calc_flag
_atom_site_refinement_flags
P1 P 0.44432(4) -0.08227(13) 0.13984(2) 0.03098(17) Uani 1 1 d .
N2 N 0.53743(13) 0.4352(5) 0.33119(7) 0.0393(4) Uani 1 1 d .
N1 N 0.68538(12) 0.0226(4) 0.37928(7) 0.0322(4) Uani 1 1 d .
O5 O 0.5202(3) 0.1281(8) 0.17963(14) 0.0529(9) Uani 0.50 1 d P
O1 O 0.4247(4) 0.1286(8) 0.19025(13) 0.0623(11) Uani 0.50 1 d P
O4 O 0.3784(3) 0.1308(8) 0.09416(13) 0.0375(7) Uani 0.50 1 d P
C10 C 0.45492(16) 0.4416(6) 0.41029(9) 0.0354(5) Uani 1 1 d .
N3 N 0.87190(15) -0.4511(6) 0.47410(10) 0.0485(6) Uani 1 1 d .
O2 O 0.4633(3) 0.1253(8) 0.09273(13) 0.0494(9) Uani 0.50 1 d P
O3 O 0.68949(15) 0.0343(6) 0.26169(7) 0.0557(5) Uani 1 1 d .
C7 C 0.46187(18) 0.6256(6) 0.30399(9) 0.0409(5) Uani 1 1 d .
O6 O 0.5417(2) -0.2793(9) 0.16459(17) 0.0575(10) Uani 0.50 1 d P
C6 C 0.53443(14) 0.3448(5) 0.38405(8) 0.0305(4) Uani 1 1 d .
C9 C 0.37672(16) 0.6344(6) 0.38274(9) 0.0397(5) Uani 1 1 d .
O7 O 0.3791(3) -0.2943(8) 0.16763(15) 0.0447(8) Uani 0.50 1 d P
O8 O 0.5136(2) -0.2908(8) 0.10622(15) 0.0483(8) Uani 0.50 1 d P
C1 C 0.61988(14) 0.1379(5) 0.41158(8) 0.0308(4) Uani 1 1 d .
N4 N 0.30325(19) 0.9239(6) 0.29776(12) 0.0545(6) Uani 1 1 d .
C2 C 0.76713(15) -0.1663(6) 0.39821(8) 0.0336(5) Uani 1 1 d .
C5 C 0.63979(16) 0.0497(6) 0.46793(9) 0.0362(5) Uani 1 1 d .
C4 C 0.72329(16) -0.1422(6) 0.48942(8) 0.0366(5) Uani 1 1 d .
C3 C 0.78998(14) -0.2591(5) 0.45461(8) 0.0330(4) Uani 1 1 d .
C8 C 0.37890(15) 0.7349(5) 0.32784(9) 0.0352(5) Uani 1 1 d .
O9 O 0.3509(2) -0.3063(8) 0.12367(16) 0.0451(8) Uani 0.50 1 d P
H4 H 0.7393(16) -0.193(6) 0.5279(10) 0.044(6) Uiso 1 1 d .
H2A H 0.8062(16) -0.235(6) 0.3723(9) 0.042(6) Uiso 1 1 d .
H5 H 0.6000(18) 0.130(6) 0.4915(10) 0.043(6) Uiso 1 1 d .
H3A H 0.8806(19) -0.510(7) 0.5076(11) 0.047(7) Uiso 1 1 d .
H1 H 0.6724(17) 0.073(6) 0.3435(11) 0.042(6) Uiso 1 1 d .
H7 H 0.4682(18) 0.673(7) 0.2698(11) 0.052(7) Uiso 1 1 d .
H3B H 0.909(2) -0.515(7) 0.4541(11) 0.051(8) Uiso 1 1 d .
H9 H 0.3161(18) 0.690(7) 0.4016(10) 0.053(7) Uiso 1 1 d .
H10 H 0.4537(18) 0.387(7) 0.4459(11) 0.057(8) Uiso 1 1 d .
H4A H 0.313(3) 1.014(10) 0.2647(17) 0.102(13) Uiso 1 1 d .
H4B H 0.266(3) 1.021(9) 0.3150(14) 0.077(11) Uiso 1 1 d .
H H 0.635(2) 0.075(9) 0.2400(14) 0.075(11) Uiso 1 1 d .
HA H 0.382(6) 0.27(2) 0.103(3) 0.23(3) Uiso 1 1 d .
HB H 0.728(3) -0.178(11) 0.2462(17) 0.115(13) Uiso 1 1 d .
H2 H 0.594(6) 0.33(2) 0.302(4) 0.31(4) Uiso 1 1 d .

loop_
_atom_site_aniso_label
_atom_site_aniso_U_11
_atom_site_aniso_U_22
_atom_site_aniso_U_33
_atom_site_aniso_U_23
_atom_site_aniso_U_13
_atom_site_aniso_U_12
P1 0.0417(3) 0.0215(3) 0.0301(3) 0.0003(2) 0.0077(2) -0.0011(2)
N2 0.0374(9) 0.0440(12) 0.0375(9) -0.0003(8) 0.0101(7) 0.0008(8)
N1 0.0322(8) 0.0368(10) 0.0269(8) 0.0034(7) 0.0040(6) -0.0020(7)
O5 0.062(2) 0.0321(19) 0.0512(18) -0.0011(15) -0.0245(16) 0.0020(16)
O1 0.133(4) 0.0290(18) 0.0327(16) 0.0006(14) 0.0356(19) 0.003(2)
O4 0.0474(18) 0.0284(17) 0.0311(14) -0.0017(12) -0.0061(13) -0.0012(14)
C10 0.0387(10) 0.0397(13) 0.0281(10) 0.0012(9) 0.0068(8) -0.0031(9)
N3 0.0411(10) 0.0669(16) 0.0374(11) 0.0102(10) 0.0071(9) 0.0155(10)
O2 0.088(3) 0.0285(18) 0.0375(16) -0.0026(13) 0.0273(17) -0.0042(18)
O3 0.0552(11) 0.0684(14) 0.0427(9) 0.0021(9) 0.0075(8) -0.0003(10)
C7 0.0474(12) 0.0433(14) 0.0321(11) 0.0029(10) 0.0082(9) -0.0035(11)
O6 0.0357(15) 0.035(2) 0.092(3) -0.0058(19) -0.0126(16) -0.0041(15)
C6 0.0301(9) 0.0275(11) 0.0323(9) -0.0003(8) 0.0021(7) -0.0045(8)
C9 0.0367(10) 0.0426(14) 0.0408(11) -0.0064(10) 0.0102(9) -0.0006(10)
O7 0.0582(19) 0.0333(18) 0.0504(19) 0.0050(15) 0.0303(16) 0.0030(16)
O8 0.0511(17) 0.0276(17) 0.077(2) 0.0010(16) 0.0399(17) 0.0016(15)
C1 0.0292(8) 0.0294(11) 0.0333(9) -0.0013(8) 0.0043(7) -0.0047(8)
N4 0.0540(12) 0.0439(14) 0.0576(14) -0.0011(11) -0.0096(11) 0.0129(11)
C2 0.0313(9) 0.0395(13) 0.0307(9) -0.0004(9) 0.0079(8) -0.0013(9)
C5 0.0375(10) 0.0397(13) 0.0332(10) -0.0030(9) 0.0111(8) 0.0008(9)
C4 0.0400(10) 0.0427(13) 0.0263(9) 0.0028(9) 0.0042(8) -0.0004(10)
C3 0.0291(9) 0.0362(12) 0.0328(9) 0.0000(9) 0.0033(7) -0.0032(8)
C8 0.0342(9) 0.0276(11) 0.0398(10) -0.0028(9) -0.0029(8) -0.0033(9)
O9 0.0328(14) 0.0292(18) 0.069(2) 0.0022(16) -0.0001(15) 0.0029(13)

loop_
_atom_type_symbol
_atom_type_description
_atom_type_scat_dispersion_real
_atom_type_scat_dispersion_imag
_atom_type_scat_source
C C 0.0033 0.0016 'International Tables Vol C Tables 4.2.6.8 and 6.1.1.4'
H H 0.0000 0.0000 'International Tables Vol C Tables 4.2.6.8 and 6.1.1.4'
N N 0.0061 0.0033 'International Tables Vol C Tables 4.2.6.8 and 6.1.1.4'
O O 0.0106 0.0060 'International Tables Vol C Tables 4.2.6.8 and 6.1.1.4'
P P 0.1023 0.0942 'International Tables Vol C Tables 4.2.6.8 and 6.1.1.4'

loop_
_geom_angle_atom_site_label_1
_geom_angle_atom_site_label_2
_geom_angle_atom_site_label_3
_geom_angle
O5 P1 O1 50.2(2)
O5 P1 O4 108.08(17)
O5 P1 O6 71.81(18)
O5 P1 O8 106.6(2)
O5 P1 O9 155.2(2)
O5 P1 HA 90(2)
O1 P1 O8 154.7(2)
O1 P1 HA 78(2)
O4 P1 O1 94.1(2)
O4 P1 O8 104.47(19)
O4 P1 HA 19(2)
O2 P1 O5 87.4(2)
O2 P1 O1 109.25(18)
O2 P1 O4 42.69(19)
O2 P1 O6 111.8(2)
O2 P1 O8 75.36(19)
O2 P1 O9 114.1(2)
O2 P1 HA 44(2)
O6 P1 O1 104.5(2)
O6 P1 O4 153.4(2)
O6 P1 O8 52.63(19)
O6 P1 HA 152(2)
O7 P1 O5 115.2(2)
O7 P1 O1 78.61(19)
O7 P1 O4 112.9(2)
O7 P1 O2 153.3(2)
O7 P1 O6 89.7(2)
O7 P1 O8 108.82(18)
O7 P1 O9 40.99(17)
O7 P1 HA 118(2)
O8 P1 HA 116(2)
O9 P1 O1 108.2(2)
O9 P1 O4 82.89(18)
O9 P1 O6 108.42(18)
O9 P1 O8 91.34(18)
O9 P1 HA 97(2)
C7 N2 H2 115(4)
C6 N2 C7 119.13(18)
C6 N2 H2 126(5)
C1 N1 H1 117.3(16)
C2 N1 C1 124.41(17)
C2 N1 H1 118.3(16)
P1 O5 O6 54.43(15)
O1 O5 P1 66.6(2)
O1 O5 O6 103.3(3)
O5 O1 P1 63.2(2)
P1 O4 HA 108(7)
O2 O4 P1 66.0(2)
O2 O4 HA 92(7)
C6 C10 H10 121.3(16)
C9 C10 C6 120.42(19)
C9 C10 H10 118.2(17)
C3 N3 H3A 118.0(18)
C3 N3 H3B 121.7(19)
H3A N3 H3B 120(3)
P1 O2 HA 82(4)
O4 O2 P1 71.3(2)
O4 O2 HA 28(4)
H O3 HB 110(3)
N2 C7 C8 123.3(2)
N2 C7 H7 114.2(17)
C8 C7 H7 122.5(17)
P1 O6 O5 53.76(15)
O8 O6 P1 65.56(19)
O8 O6 O5 102.6(3)
N2 C6 C10 120.99(19)
N2 C6 C1 116.40(17)
C10 C6 C1 122.61(18)
C10 C9 C8 119.61(19)
C10 C9 H9 119.2(15)
C8 C9 H9 121.0(15)
O9 O7 P1 72.1(2)
O6 O8 P1 61.81(19)
N1 C1 C6 117.33(17)
N1 C1 C5 116.66(18)
C5 C1 C6 126.01(18)
C8 N4 H4A 120(2)
C8 N4 H4B 118(2)
H4A N4 H4B 116(4)
N1 C2 C3 120.64(19)
N1 C2 H2A 117.4(14)
C3 C2 H2A 121.9(14)
C1 C5 H5 119.6(15)
C4 C5 C1 121.04(19)
C4 C5 H5 119.2(15)
C5 C4 C3 120.92(18)
C5 C4 H4 121.3(14)
C3 C4 H4 117.7(14)
N3 C3 C2 121.14(19)
N3 C3 C4 122.53(19)
C2 C3 C4 116.32(19)
C7 C8 C9 116.57(19)
N4 C8 C7 120.7(2)
N4 C8 C9 122.7(2)
O7 O9 P1 66.9(2)

loop_
_geom_bond_atom_site_label_1
_geom_bond_atom_site_label_2
_geom_bond_distance
P1 O5 1.523(3)
P1 O1 1.566(3)
P1 O4 1.548(3)
P1 O2 1.492(3)
P1 O6 1.536(3)
P1 O7 1.478(3)
P1 O8 1.586(3)
P1 O9 1.529(3)
P1 HA 1.83(8)
N2 C7 1.339(3)
N2 C6 1.338(3)
N2 H2 1.20(9)
N1 C1 1.348(3)
N1 C2 1.336(3)
N1 H1 0.87(3)
O5 O1 1.311(5)
O5 O6 1.794(5)
O4 O2 1.108(5)
O4 HA 0.61(8)
C10 C6 1.371(3)
C10 C9 1.370(3)
C10 H10 0.89(3)
N3 C3 1.349(3)
N3 H3A 0.83(3)
N3 H3B 0.79(3)
O2 HA 1.28(7)
O3 H 0.82(3)
O3 HB 1.13(5)
C7 C8 1.392(3)
C7 H7 0.87(3)
O6 O8 1.385(5)
C6 C1 1.468(3)
C9 C8 1.395(3)
C9 H9 1.01(2)
O7 O9 1.054(4)
C1 C5 1.384(3)
N4 C8 1.362(3)
N4 H4A 0.91(4)
N4 H4B 0.80(3)
C2 C3 1.391(3)
C2 H2A 0.92(2)
C5 C4 1.373(3)
C5 H5 0.90(2)
C4 C3 1.404(3)
C4 H4 0.94(2)
